data_4074995
loop_
_publ_author_name
'Pe\<skov\'a, Mark\'eta'
'\<Sim\%unek, Petr'
'Bertolasi, Valerio'
'Mach\'a\<cek, Vladim\'ir'
'Ly\<cka, Anton\'in'

_publ_section_title
;
 Novel 5-(4-Substituted-phenyldiazenyl)-1,3,2\l4-oxazaborines and Their
 Rearrangement to 1,2,4,3\l4-Triazaborines
;
_journal_issue 8
_journal_name_full Organometallics
_journal_page_first 2025
_journal_paper_doi 10.1021/om051078x
_journal_volume 25
_journal_year 2006
_chemical_formula_moiety 'C30 H28 B N3 O2'
_chemical_formula_sum 'C30 H28 B N3 O2'
_chemical_formula_weight 473.36
_chemical_name_systematic
;
 ?
;
_space_group_IT_number 14
_symmetry_cell_setting monoclinic
_symmetry_space_group_name_Hall '-P 2ybc'
_symmetry_space_group_name_H-M 'P 1 21/c 1'
_atom_sites_solution_hydrogens geom
_atom_sites_solution_primary direct
_atom_sites_solution_secondary difmap
_audit_creation_method SHELXL-97
_cell_angle_alpha 90.00
_cell_angle_beta 104.649(1)
_cell_angle_gamma 90.00
_cell_formula_units_Z 4
_cell_length_a 9.6520(1)
_cell_length_b 18.6355(3)
_cell_length_c 15.0383(3)
_cell_measurement_reflns_used 7490
_cell_measurement_temperature 295
_cell_measurement_theta_max 27.0
_cell_measurement_theta_min 3.0
_cell_volume 2617.01(7)
_computing_cell_refinement 'Denzo SMN (Otwinowki & Minor, 1997)'
_computing_data_collection 'COLLECT (Nonius, 1997)'
_computing_data_reduction 'Denzo SMN (Otwinowki & Minor, 1997)'
_computing_molecular_graphics 'ORTEP III (Burnett & Johnson)'
_computing_publication_material
;
SHELXL-97 (Sheldrick, 1997), PARTS (Nardelli, 1995)
;
_computing_structure_refinement 'SHELXL-97 (Sheldrick, 1997)'
_computing_structure_solution 'SIR97 (Altomare et al., 1999)'
_diffrn_ambient_temperature 295
_diffrn_measured_fraction_theta_full 0.994
_diffrn_measured_fraction_theta_max 0.994
_diffrn_measurement_device_type 'Nonius Kappa CCD'
_diffrn_measurement_method '\f scans and \w scans'
_diffrn_radiation_monochromator graphite
_diffrn_radiation_source 'fine-focus sealed tube'
_diffrn_radiation_type MoK\a
_diffrn_radiation_wavelength 0.71073
_diffrn_reflns_av_R_equivalents 0.0202
_diffrn_reflns_av_sigmaI/netI 0.0306
_diffrn_reflns_limit_h_max 12
_diffrn_reflns_limit_h_min -12
_diffrn_reflns_limit_k_max 23
_diffrn_reflns_limit_k_min -22
_diffrn_reflns_limit_l_max 19
_diffrn_reflns_limit_l_min -19
_diffrn_reflns_number 10874
_diffrn_reflns_theta_full 27.00
_diffrn_reflns_theta_max 27.0
_diffrn_reflns_theta_min 3.0
_exptl_absorpt_coefficient_mu 0.075
_exptl_absorpt_correction_type none
_exptl_crystal_colour red
_exptl_crystal_density_diffrn 1.201
_exptl_crystal_density_method 'not measured'
_exptl_crystal_description irregular
_exptl_crystal_F_000 1000
_exptl_crystal_size_max 0.38
_exptl_crystal_size_mid 0.35
_exptl_crystal_size_min 0.18
_refine_diff_density_max 0.716
_refine_diff_density_min -0.312
_refine_diff_density_rms 0.043
_refine_ls_extinction_method none
_refine_ls_goodness_of_fit_ref 1.038
_refine_ls_hydrogen_treatment constr
_refine_ls_matrix_type full
_refine_ls_number_parameters 328
_refine_ls_number_reflns 5678
_refine_ls_number_restraints 0
_refine_ls_restrained_S_all 1.038
_refine_ls_R_factor_all 0.1010
_refine_ls_R_factor_gt 0.0766
_refine_ls_shift/su_max 0.002
_refine_ls_shift/su_mean 0.000
_refine_ls_structure_factor_coef Fsqd
_refine_ls_weighting_details 'calc w=1/[\s^2^(Fo^2^)+(0.1102P)^2^+1.2053P] where P=(Fo^2^+2Fc^2^)/3'
_refine_ls_weighting_scheme calc
_refine_ls_wR_factor_gt 0.2046
_refine_ls_wR_factor_ref 0.2307
_reflns_number_gt 4153
_reflns_number_total 5678
_reflns_threshold_expression I>2sigma(I)
_cod_data_source_file om051078xsi20060202_021337.cif
_cod_data_source_block (12)
_cod_depositor_comments
;
The following automatic conversions were performed:

'_symmetry_cell_setting' value 'Monoclinic' changed to 'monoclinic'
according to /home/saulius/struct/CIF-dictionaries/cif_core.dic
dictionary named 'cif_core.dic' version 2.4.1 from 2010-06-29.

Automatic conversion script
Id: cif_fix_values 1715 2011-07-08 13:25:40Z adriana 
;
_cod_original_sg_symbol_H-M 'P 21/c'
_cod_database_code 4074995

loop_
_symmetry_equiv_pos_as_xyz
'x, y, z'
'-x, y+1/2, -z+1/2'
'-x, -y, -z'
'x, -y-1/2, z-1/2'

loop_
_atom_site_label
_atom_site_type_symbol
_atom_site_fract_x
_atom_site_fract_y
_atom_site_fract_z
_atom_site_U_iso_or_equiv
_atom_site_adp_type
_atom_site_occupancy
_atom_site_symmetry_multiplicity
_atom_site_calc_flag
_atom_site_refinement_flags
O1 O 0.95558(15) 0.14888(8) 0.38355(9) 0.0502(4) Uani 1 1 d .
O2 O 1.2990(3) 0.52605(15) 0.8273(2) 0.1203(9) Uani 1 1 d .
N1 N 0.9240(2) 0.25242(10) 0.27983(13) 0.0548(5) Uani 1 1 d .
N2 N 1.1253(2) 0.29858(11) 0.51508(17) 0.0683(6) Uani 1 1 d .
N3 N 1.1198(2) 0.36405(13) 0.50993(17) 0.0732(6) Uani 1 1 d .
B1 B 0.8388(3) 0.18911(14) 0.31401(17) 0.0500(5) Uani 1 1 d .
C1 C 1.0229(2) 0.28606(12) 0.34021(16) 0.0548(5) Uani 1 1 d .
C2 C 1.0622(2) 0.25926(12) 0.43384(15) 0.0515(5) Uani 1 1 d .
C3 C 1.0441(2) 0.18622(11) 0.44655(14) 0.0477(5) Uani 1 1 d .
C4 C 0.8876(3) 0.27278(17) 0.18180(18) 0.0776(8) Uani 1 1 d .
H41 H 0.8778 0.3240 0.1764 0.093 Uiso 1 1 calc R
H42 H 0.7989 0.2505 0.1507 0.093 Uiso 1 1 calc R
H43 H 0.9622 0.2572 0.1545 0.093 Uiso 1 1 calc R
C5 C 1.1074(3) 0.34576(15) 0.3120(2) 0.0745(8) Uani 1 1 d .
H51 H 1.1382 0.3314 0.2588 0.089 Uiso 1 1 calc R
H52 H 1.1896 0.3562 0.3615 0.089 Uiso 1 1 calc R
H53 H 1.0485 0.3878 0.2979 0.089 Uiso 1 1 calc R
C6 C 1.1749(3) 0.40063(19) 0.59712(18) 0.0725(8) Uani 1 1 d .
C7 C 1.1682(3) 0.47249(18) 0.5962(3) 0.0859(9) Uani 1 1 d .
H7 H 1.1324 0.4961 0.5406 0.103 Uiso 1 1 calc R
C8 C 1.2113(4) 0.5106(2) 0.6725(3) 0.0934(10) Uani 1 1 d .
H8 H 1.2060 0.5604 0.6695 0.112 Uiso 1 1 calc R
C9 C 1.2625(3) 0.47847(18) 0.7538(2) 0.0784(8) Uani 1 1 d .
C10 C 1.2761(3) 0.4052(2) 0.7633(2) 0.0849(9) Uani 1 1 d .
H10 H 1.3130 0.3837 0.8202 0.102 Uiso 1 1 calc R
C11 C 1.2303(3) 0.36357(18) 0.6804(3) 0.0869(9) Uani 1 1 d .
H11 H 1.2369 0.3138 0.6817 0.104 Uiso 1 1 calc R
C12 C 1.3322(7) 0.4995(4) 0.9133(3) 0.162(2) Uani 1 1 d .
H121 H 1.2602 0.4657 0.9196 0.194 Uiso 1 1 calc R
H122 H 1.3368 0.5379 0.9564 0.194 Uiso 1 1 calc R
H123 H 1.4234 0.4758 0.9252 0.194 Uiso 1 1 calc R
C13 C 1.1262(2) 0.14355(12) 0.52558(14) 0.0507(5) Uani 1 1 d .
C14 C 1.0628(3) 0.08298(12) 0.55167(16) 0.0608(6) Uani 1 1 d .
H14 H 0.9680 0.0722 0.5228 0.073 Uiso 1 1 calc R
C15 C 1.1396(4) 0.03856(14) 0.62032(18) 0.0758(8) Uani 1 1 d .
H15 H 1.0957 -0.0015 0.6382 0.091 Uiso 1 1 calc R
C16 C 1.2803(4) 0.05328(16) 0.66221(19) 0.0801(8) Uani 1 1 d .
H16 H 1.3324 0.0226 0.7072 0.096 Uiso 1 1 calc R
C17 C 1.3438(3) 0.11312(19) 0.6377(2) 0.0826(8) Uani 1 1 d .
H17 H 1.4387 0.1233 0.6668 0.099 Uiso 1 1 calc R
C18 C 1.2677(3) 0.15869(15) 0.56999(18) 0.0670(7) Uani 1 1 d .
H18 H 1.3116 0.1995 0.5542 0.080 Uiso 1 1 calc R
C19 C 0.7722(2) 0.13324(12) 0.23335(14) 0.0500(5) Uani 1 1 d .
C20 C 0.8612(2) 0.08764(14) 0.19927(16) 0.0593(6) Uani 1 1 d .
H20 H 0.9598 0.0914 0.2225 0.071 Uiso 1 1 calc R
C21 C 0.8079(3) 0.03724(16) 0.13246(18) 0.0703(7) Uani 1 1 d .
H21 H 0.8704 0.0076 0.1114 0.084 Uiso 1 1 calc R
C22 C 0.6623(3) 0.03049(17) 0.09664(18) 0.0754(8) Uani 1 1 d .
H22 H 0.6259 -0.0033 0.0513 0.090 Uiso 1 1 calc R
C23 C 0.5721(3) 0.07438(18) 0.12894(19) 0.0771(8) Uani 1 1 d .
H23 H 0.4736 0.0701 0.1056 0.093 Uiso 1 1 calc R
C24 C 0.6264(2) 0.12517(15) 0.19624(17) 0.0628(6) Uani 1 1 d .
H24 H 0.5632 0.1546 0.2169 0.075 Uiso 1 1 calc R
C25 C 0.7250(2) 0.22285(12) 0.36497(15) 0.0541(5) Uani 1 1 d .
C26 C 0.6756(3) 0.18220(18) 0.4275(2) 0.0844(9) Uani 1 1 d .
H26 H 0.7110 0.1359 0.4406 0.101 Uiso 1 1 calc R
C27 C 0.5759(4) 0.2076(2) 0.4709(2) 0.0991(11) Uani 1 1 d .
H27 H 0.5462 0.1789 0.5131 0.119 Uiso 1 1 calc R
C28 C 0.5204(4) 0.2751(2) 0.4520(3) 0.1026(12) Uani 1 1 d .
H28 H 0.4551 0.2932 0.4824 0.123 Uiso 1 1 calc R
C29 C 0.5623(5) 0.3150(2) 0.3886(4) 0.1328(18) Uani 1 1 d .
H29 H 0.5222 0.3601 0.3731 0.159 Uiso 1 1 calc R
C30 C 0.6648(4) 0.28945(17) 0.3464(3) 0.0997(12) Uani 1 1 d .
H30 H 0.6936 0.3185 0.3041 0.120 Uiso 1 1 calc R

loop_
_atom_site_aniso_label
_atom_site_aniso_U_11
_atom_site_aniso_U_22
_atom_site_aniso_U_33
_atom_site_aniso_U_23
_atom_site_aniso_U_13
_atom_site_aniso_U_12
O1 0.0547(8) 0.0482(8) 0.0467(8) 0.0024(6) 0.0111(6) -0.0036(6)
O2 0.140(2) 0.113(2) 0.114(2) -0.0404(17) 0.0439(17) -0.0410(17)
N1 0.0561(10) 0.0572(11) 0.0523(10) 0.0116(8) 0.0163(8) -0.0026(8)
N2 0.0482(10) 0.0491(11) 0.1079(18) -0.0117(11) 0.0202(11) -0.0069(8)
N3 0.0668(13) 0.0755(15) 0.0777(15) 0.0030(12) 0.0190(11) -0.0082(11)
B1 0.0491(12) 0.0528(13) 0.0494(13) 0.0064(10) 0.0149(10) -0.0026(10)
C1 0.0538(12) 0.0507(12) 0.0636(13) 0.0082(10) 0.0217(10) -0.0043(9)
C2 0.0482(11) 0.0500(12) 0.0561(12) 0.0013(9) 0.0130(9) -0.0065(9)
C3 0.0484(11) 0.0502(11) 0.0468(11) -0.0010(9) 0.0162(9) -0.0022(9)
C4 0.095(2) 0.0802(18) 0.0568(15) 0.0212(13) 0.0171(13) -0.0114(15)
C5 0.0813(18) 0.0681(16) 0.0794(17) 0.0122(13) 0.0304(14) -0.0195(13)
C6 0.0480(12) 0.107(2) 0.0623(15) -0.0154(15) 0.0139(11) -0.0130(13)
C7 0.0794(19) 0.081(2) 0.102(2) -0.0137(18) 0.0314(17) -0.0103(16)
C8 0.087(2) 0.098(2) 0.102(2) -0.005(2) 0.0369(19) -0.0104(18)
C9 0.0731(17) 0.081(2) 0.087(2) -0.0284(16) 0.0310(15) -0.0236(14)
C10 0.0629(16) 0.112(3) 0.0759(18) -0.0016(17) 0.0098(13) -0.0130(16)
C11 0.0644(16) 0.0782(19) 0.122(3) -0.0224(18) 0.0313(17) -0.0119(14)
C12 0.189(5) 0.217(6) 0.081(3) -0.038(3) 0.035(3) -0.061(5)
C13 0.0579(12) 0.0493(11) 0.0458(11) -0.0018(9) 0.0150(9) 0.0045(9)
C14 0.0798(16) 0.0505(12) 0.0488(12) -0.0017(10) 0.0103(11) -0.0059(11)
C15 0.114(2) 0.0548(14) 0.0534(14) 0.0044(11) 0.0112(14) -0.0004(14)
C16 0.106(2) 0.0730(18) 0.0541(14) 0.0073(13) 0.0058(14) 0.0256(17)
C17 0.0645(16) 0.101(2) 0.0757(18) 0.0072(16) 0.0048(13) 0.0174(16)
C18 0.0554(13) 0.0738(16) 0.0714(16) 0.0101(13) 0.0152(11) 0.0047(12)
C19 0.0490(11) 0.0565(12) 0.0457(11) 0.0050(9) 0.0140(8) -0.0021(9)
C20 0.0483(11) 0.0753(16) 0.0548(13) -0.0056(11) 0.0138(9) -0.0021(11)
C21 0.0665(15) 0.0847(18) 0.0596(14) -0.0151(13) 0.0156(12) 0.0050(13)
C22 0.0701(16) 0.091(2) 0.0593(14) -0.0205(14) 0.0063(12) -0.0061(14)
C23 0.0505(13) 0.108(2) 0.0673(16) -0.0170(15) 0.0055(11) -0.0056(14)
C24 0.0499(12) 0.0802(17) 0.0587(13) -0.0077(12) 0.0143(10) 0.0017(11)
C25 0.0537(12) 0.0558(13) 0.0542(12) -0.0019(10) 0.0161(9) -0.0045(10)
C26 0.0796(18) 0.093(2) 0.095(2) 0.0264(17) 0.0479(16) 0.0173(16)
C27 0.083(2) 0.136(3) 0.093(2) 0.022(2) 0.0501(18) 0.014(2)
C28 0.095(2) 0.115(3) 0.117(3) -0.026(2) 0.063(2) 0.001(2)
C29 0.149(4) 0.076(2) 0.210(5) 0.012(3) 0.114(4) 0.031(2)
C30 0.121(3) 0.0657(18) 0.138(3) 0.0191(19) 0.080(2) 0.0197(17)

loop_
_atom_type_symbol
_atom_type_description
_atom_type_scat_dispersion_real
_atom_type_scat_dispersion_imag
_atom_type_scat_source
C C 0.0033 0.0016 'International Tables Vol C Tables 4.2.6.8 and 6.1.1.4'
H H 0.0000 0.0000 'International Tables Vol C Tables 4.2.6.8 and 6.1.1.4'
B B 0.0013 0.0007 'International Tables Vol C Tables 4.2.6.8 and 6.1.1.4'
N N 0.0061 0.0033 'International Tables Vol C Tables 4.2.6.8 and 6.1.1.4'
O O 0.0106 0.0060 'International Tables Vol C Tables 4.2.6.8 and 6.1.1.4'

loop_
_geom_angle_atom_site_label_1
_geom_angle_atom_site_label_2
_geom_angle_atom_site_label_3
_geom_angle
C3 O1 B1 118.03(17)
C12 O2 C9 118.7(4)
C1 N1 C4 121.4(2)
C1 N1 B1 118.59(18)
C4 N1 B1 119.98(19)
N3 N2 C2 117.2(2)
N2 N3 C6 114.3(3)
O1 B1 N1 103.44(16)
O1 B1 C19 106.53(18)
N1 B1 C19 112.14(17)
O1 B1 C25 109.80(17)
N1 B1 C25 109.42(19)
C19 B1 C25 114.85(18)
N1 C1 C2 118.53(19)
N1 C1 C5 121.0(2)
C2 C1 C5 120.1(2)
C3 C2 N2 115.3(2)
C3 C2 C1 117.3(2)
N2 C2 C1 127.3(2)
O1 C3 C2 120.27(19)
O1 C3 C13 114.53(18)
C2 C3 C13 125.07(19)
N1 C4 H41 109.5
N1 C4 H42 109.5
H41 C4 H42 109.5
N1 C4 H43 109.5
H41 C4 H43 109.5
H42 C4 H43 109.5
C1 C5 H51 109.5
C1 C5 H52 109.5
H51 C5 H52 109.5
C1 C5 H53 109.5
H51 C5 H53 109.5
H52 C5 H53 109.5
C7 C6 C11 120.3(3)
C7 C6 N3 116.9(3)
C11 C6 N3 122.7(3)
C8 C7 C6 121.5(4)
C8 C7 H7 119.2
C6 C7 H7 119.2
C7 C8 C9 121.0(4)
C7 C8 H8 119.5
C9 C8 H8 119.5
C8 C9 C10 122.8(3)
C8 C9 O2 113.7(3)
C10 C9 O2 123.5(3)
C9 C10 C11 116.4(3)
C9 C10 H10 121.8
C11 C10 H10 121.8
C6 C11 C10 118.0(3)
C6 C11 H11 121.0
C10 C11 H11 121.0
O2 C12 H121 109.5
O2 C12 H122 109.5
H121 C12 H122 109.5
O2 C12 H123 109.5
H121 C12 H123 109.5
H122 C12 H123 109.5
C14 C13 C18 118.7(2)
C14 C13 C3 118.6(2)
C18 C13 C3 122.5(2)
C15 C14 C13 120.5(3)
C15 C14 H14 119.8
C13 C14 H14 119.8
C16 C15 C14 120.3(3)
C16 C15 H15 119.9
C14 C15 H15 119.9
C17 C16 C15 119.9(3)
C17 C16 H16 120.1
C15 C16 H16 120.1
C16 C17 C18 120.5(3)
C16 C17 H17 119.7
C18 C17 H17 119.7
C17 C18 C13 120.2(3)
C17 C18 H18 119.9
C13 C18 H18 119.9
C24 C19 C20 116.3(2)
C24 C19 B1 123.2(2)
C20 C19 B1 120.46(19)
C21 C20 C19 122.2(2)
C21 C20 H20 118.9
C19 C20 H20 118.9
C20 C21 C22 120.2(2)
C20 C21 H21 119.9
C22 C21 H21 119.9
C23 C22 C21 118.9(2)
C23 C22 H22 120.5
C21 C22 H22 120.5
C22 C23 C24 120.6(2)
C22 C23 H23 119.7
C24 C23 H23 119.7
C19 C24 C23 121.7(2)
C19 C24 H24 119.1
C23 C24 H24 119.1
C30 C25 C26 115.7(3)
C30 C25 B1 124.1(2)
C26 C25 B1 120.1(2)
C27 C26 C25 122.4(3)
C27 C26 H26 118.8
C25 C26 H26 118.8
C28 C27 C26 120.1(3)
C28 C27 H27 119.9
C26 C27 H27 119.9
C29 C28 C27 118.8(3)
C29 C28 H28 120.6
C27 C28 H28 120.6
C28 C29 C30 120.6(4)
C28 C29 H29 119.7
C30 C29 H29 119.7
C25 C30 C29 122.2(3)
C25 C30 H30 118.9
C29 C30 H30 118.9

loop_
_geom_bond_atom_site_label_1
_geom_bond_atom_site_label_2
_geom_bond_distance
O1 C3 1.305(2)
O1 B1 1.526(3)
O2 C12 1.346(6)
O2 C9 1.390(4)
N1 C1 1.300(3)
N1 C4 1.476(3)
N1 B1 1.596(3)
N2 N3 1.223(3)
N2 C2 1.422(3)
N3 C6 1.454(3)
B1 C19 1.604(3)
B1 C25 1.617(3)
C1 C2 1.451(3)
C1 C5 1.503(3)
C2 C3 1.392(3)
C3 C13 1.482(3)
C4 H41 0.9600
C4 H42 0.9600
C4 H43 0.9600
C5 H51 0.9600
C5 H52 0.9600
C5 H53 0.9600
C6 C7 1.341(5)
C6 C11 1.412(5)
C7 C8 1.324(5)
C7 H7 0.9300
C8 C9 1.340(5)
C8 H8 0.9300
C9 C10 1.376(5)
C10 C11 1.440(5)
C10 H10 0.9300
C11 H11 0.9300
C12 H121 0.9600
C12 H122 0.9600
C12 H123 0.9600
C13 C14 1.387(3)
C13 C18 1.390(3)
C14 C15 1.383(3)
C14 H14 0.9300
C15 C16 1.373(4)
C15 H15 0.9300
C16 C17 1.367(5)
C16 H16 0.9300
C17 C18 1.385(4)
C17 H17 0.9300
C18 H18 0.9300
C19 C24 1.385(3)
C19 C20 1.395(3)
C20 C21 1.376(4)
C20 H20 0.9300
C21 C22 1.377(4)
C21 H21 0.9300
C22 C23 1.370(4)
C22 H22 0.9300
C23 C24 1.388(4)
C23 H23 0.9300
C24 H24 0.9300
C25 C30 1.369(4)
C25 C26 1.382(3)
C26 C27 1.377(4)
C26 H26 0.9300
C27 C28 1.368(5)
C27 H27 0.9300
C28 C29 1.349(6)
C28 H28 0.9300
C29 C30 1.388(5)
C29 H29 0.9300
C30 H30 0.9300

loop_
_cod_related_entry_id
_cod_related_entry_database
_cod_related_entry_code
1 ChemSpider 21191804
